data_1559626
loop_
_publ_author_name
'Fujimoto, Ayako'
'Fujinaga, Noriko'
'Nishimura, Ryo'
'Hatano, Eri'
'Kono, Luna'
'Nagai, Akira'
'Sekine, Akiko'
'Hattori, Yohei'
'Kojima, Yuko'
'Yasuda, Nobuhiro'
'Morimoto, Masakazu'
'Yokojima, Satoshi'
'Nakamura, Shinichiro'
'Feringa, Ben L.'
'Uchida, Kingo'

_publ_section_title
;
 Photoinduced swing of a diarylethene thin broad sword shaped crystal: a
 study on the detailed mechanism
;
_journal_issue 45
_journal_name_full 'Chemical Science'
_journal_page_first 12307
_journal_page_last 12315
_journal_paper_doi 10.1039/D0SC05388K
_journal_volume 11
_journal_year 2020
_chemical_absolute_configuration ad
_chemical_formula_sum 'C33 H28 F6 N2 O2 S2'
_chemical_formula_weight 662.69
_chemical_melting_point 270.6(7)
_chemical_name_systematic 1,2-Bis(2-methyl-5-{[((R)-1-phenylethyl)amino]carbonyl}thien-3-yl)perfluorocyclopentene
_chemical_properties_physical Photo-sensitive
_space_group_crystal_system monoclinic
_space_group_IT_number 4
_space_group_name_Hall 'P 2yb'
_space_group_name_H-M_alt 'P 1 21 1'
_atom_sites_solution_hydrogens geom
_audit_creation_method SHELXL-2014/7
_audit_update_record
;
2019-07-04 deposited with the CCDC.	2020-10-14 downloaded from the CCDC.
;
_cell_angle_alpha 90
_cell_angle_beta 106.751(7)
_cell_angle_gamma 90
_cell_formula_units_Z 4
_cell_length_a 12.3769(5)
_cell_length_b 14.6220(6)
_cell_length_c 19.3798(8)
_cell_measurement_reflns_used 51144
_cell_measurement_temperature 173(2)
_cell_measurement_theta_max 15.617
_cell_measurement_theta_min 1.306
_cell_volume 3358.4(3)
_computing_structure_refinement 'SHELXL-2014/7 (Sheldrick, 2014)'
_diffrn_ambient_temperature 173(2)
_diffrn_detector_area_resol_mean 5.814
_diffrn_measured_fraction_theta_full 0.999
_diffrn_measured_fraction_theta_max 0.999
_diffrn_measurement_device_type 'PILATUS3 X CdTe 1M'
_diffrn_measurement_method \w
_diffrn_radiation_monochromator Si_311
_diffrn_radiation_type synchrotron
_diffrn_radiation_wavelength 0.4146
_diffrn_reflns_av_R_equivalents 0.0489
_diffrn_reflns_av_unetI/netI 0.0459
_diffrn_reflns_Laue_measured_fraction_full 0.999
_diffrn_reflns_Laue_measured_fraction_max 0.999
_diffrn_reflns_limit_h_max 16
_diffrn_reflns_limit_h_min -16
_diffrn_reflns_limit_k_max 18
_diffrn_reflns_limit_k_min -18
_diffrn_reflns_limit_l_max 25
_diffrn_reflns_limit_l_min -25
_diffrn_reflns_number 51144
_diffrn_reflns_point_group_measured_fraction_full 0.993
_diffrn_reflns_point_group_measured_fraction_max 0.993
_diffrn_reflns_theta_full 14.404
_diffrn_reflns_theta_max 15.617
_diffrn_reflns_theta_min 1.306
_diffrn_source 'SPring-8 BL02B1'
_exptl_absorpt_coefficient_mu 0.064
_exptl_crystal_colour colourless
_exptl_crystal_density_diffrn 1.311
_exptl_crystal_description block
_exptl_crystal_F_000 1368
_exptl_crystal_recrystallization_method 'Re-crystallisation from solvent: MeOH'
_exptl_crystal_size_max 0.137
_exptl_crystal_size_mid 0.062
_exptl_crystal_size_min 0.053
_refine_diff_density_max 0.700
_refine_diff_density_min -0.345
_refine_diff_density_rms 0.045
_refine_ls_abs_structure_details
;
 Flack x determined using 5766 quotients [(I+)-(I-)]/[(I+)+(I-)]
 (Parsons, Flack and Wagner, Acta Cryst. B69 (2013) 249-259).
;
_refine_ls_abs_structure_Flack -0.07(7)
_refine_ls_extinction_method none
_refine_ls_goodness_of_fit_ref 1.066
_refine_ls_hydrogen_treatment constr
_refine_ls_matrix_type full
_refine_ls_number_parameters 844
_refine_ls_number_reflns 15288
_refine_ls_number_restraints 1
_refine_ls_restrained_S_all 1.066
_refine_ls_R_factor_all 0.0561
_refine_ls_R_factor_gt 0.0516
_refine_ls_shift/su_max 0.000
_refine_ls_shift/su_mean 0.000
_refine_ls_structure_factor_coef Fsqd
_refine_ls_weighting_details 'w=1/[\s^2^(Fo^2^)+(0.0725P)^2^+0.7092P] where P=(Fo^2^+2Fc^2^)/3'
_refine_ls_weighting_scheme calc
_refine_ls_wR_factor_gt 0.1397
_refine_ls_wR_factor_ref 0.1447
_reflns_Friedel_coverage 0.913
_reflns_Friedel_fraction_full 0.987
_reflns_Friedel_fraction_max 0.988
_reflns_number_gt 13837
_reflns_number_total 15288
_reflns_threshold_expression 'I > 2\s(I)'
_cod_data_source_file d0sc05388k4.cif
_cod_data_source_block 1oRR_MeOH_6_173K
_cod_depositor_comments
;
The following automatic conversions were performed:

data item '_chemical_melting_point' value '270.0-271.3' was changed
to '270.6(7)' -- the average value was taken and precision was
estimated.

Automatic conversion script
Id: cif_fix_values 7556 2019-12-06 15:28:31Z antanas 
;
_cod_original_sg_symbol_H-M 'P 21'
_cod_database_code 1559626
_shelx_shelxl_version_number 2014/7
_shelx_space_group_comment
;
The symmetry employed for this shelxl refinement is uniquely defined
by the following loop, which should always be used as a source of
symmetry information in preference to the above space-group names.
They are only intended as comments.
;
_shelx_estimated_absorpt_t_min 0.991
_shelx_estimated_absorpt_t_max 0.997

loop_
_space_group_symop_operation_xyz
'x, y, z'
'-x, y+1/2, -z'

loop_
_atom_site_label
_atom_site_type_symbol
_atom_site_fract_x
_atom_site_fract_y
_atom_site_fract_z
_atom_site_U_iso_or_equiv
_atom_site_adp_type
_atom_site_occupancy
_atom_site_site_symmetry_order
_atom_site_calc_flag
_atom_site_refinement_flags_posn
_atom_site_refinement_flags_adp
_atom_site_refinement_flags_occupancy
_atom_site_disorder_assembly
_atom_site_disorder_group
S1 S 0.80746(10) 1.20470(7) 0.41921(6) 0.0588(3) Uani 1 1 d . . . . .
S2 S 0.63741(11) 1.24977(10) 0.66300(7) 0.0709(4) Uani 1 1 d . . . . .
O1 O 0.7120(2) 1.15908(18) 0.26660(15) 0.0492(6) Uani 1 1 d . . . . .
O2 O 0.7477(3) 1.21492(19) 0.81754(15) 0.0537(7) Uani 1 1 d . . . . .
N1 N 0.5873(3) 1.2751(2) 0.23451(16) 0.0408(6) Uani 1 1 d . . . . .
H1 H 0.5568 1.3239 0.2478 0.049 Uiso 1 1 calc R U . . .
N2 N 0.8700(3) 1.3333(2) 0.83902(17) 0.0472(7) Uani 1 1 d . . . . .
H2 H 0.8978 1.3796 0.8206 0.057 Uiso 1 1 calc R U . . .
C1 C 0.4713(5) 1.3144(3) 0.1149(2) 0.0611(11) Uani 1 1 d . . . . .
H1A H 0.4041 1.3229 0.1313 0.092 Uiso 1 1 calc R U . . .
H1B H 0.4483 1.2955 0.0642 0.092 Uiso 1 1 calc R U . . .
H1C H 0.5132 1.3721 0.1198 0.092 Uiso 1 1 calc R U . . .
C2 C 0.5461(3) 1.2411(2) 0.16034(19) 0.0450(7) Uani 1 1 d . . . . .
H2A H 0.6128 1.2325 0.1417 0.054 Uiso 1 1 calc R U . . .
C3 C 0.6716(3) 1.2311(2) 0.28182(19) 0.0398(7) Uani 1 1 d . . . . .
C4 C 0.7155(3) 1.2705(2) 0.3549(2) 0.0431(7) Uani 1 1 d . . . . .
C5 C 0.6981(3) 1.3533(2) 0.38152(19) 0.0426(7) Uani 1 1 d . . . . .
H5 H 0.6519 1.3997 0.3535 0.051 Uiso 1 1 calc R U . . .
C6 C 0.7567(4) 1.3630(2) 0.4559(2) 0.0477(8) Uani 1 1 d . . . . .
C7 C 0.8210(4) 1.2875(3) 0.4841(2) 0.0559(10) Uani 1 1 d . . . . .
C8 C 0.8973(5) 1.2700(4) 0.5581(3) 0.0801(17) Uani 1 1 d . . . . .
H8A H 0.9217 1.3284 0.5824 0.120 Uiso 1 1 calc R U . . .
H8B H 0.9635 1.2355 0.5547 0.120 Uiso 1 1 calc R U . . .
H8C H 0.8569 1.2345 0.5857 0.120 Uiso 1 1 calc R U . . .
C9 C 0.7476(4) 1.4469(3) 0.4955(2) 0.0503(9) Uani 1 1 d . . . . .
C10 C 0.7507(6) 1.5376(3) 0.4605(2) 0.0751(16) Uani 1 1 d . . . . .
C11 C 0.7632(5) 1.6083(3) 0.5204(2) 0.0682(14) Uani 1 1 d . . . . .
C12 C 0.7300(5) 1.5570(3) 0.5801(2) 0.0694(14) Uani 1 1 d . . . . .
C13 C 0.7313(4) 1.4576(3) 0.5611(2) 0.0513(9) Uani 1 1 d . . . . .
C14 C 0.5483(5) 1.3024(5) 0.5191(3) 0.094(2) Uani 1 1 d . . . . .
H14A H 0.5364 1.3588 0.4907 0.141 Uiso 1 1 calc R U . . .
H14B H 0.4766 1.2825 0.5262 0.141 Uiso 1 1 calc R U . . .
H14C H 0.5768 1.2546 0.4935 0.141 Uiso 1 1 calc R U . . .
C15 C 0.6332(4) 1.3195(4) 0.5915(3) 0.0666(12) Uani 1 1 d . . . . .
C16 C 0.7121(3) 1.3876(3) 0.6105(2) 0.0506(8) Uani 1 1 d . . . . .
C17 C 0.7766(3) 1.3830(2) 0.6846(2) 0.0448(7) Uani 1 1 d . . . . .
H17 H 0.8340 1.4255 0.7071 0.054 Uiso 1 1 calc R U . . .
C18 C 0.7462(3) 1.3110(3) 0.7192(2) 0.0468(8) Uani 1 1 d . . . . .
C19 C 0.7887(3) 1.2822(2) 0.7958(2) 0.0433(7) Uani 1 1 d . . . . .
C20 C 0.9143(4) 1.3139(3) 0.9167(2) 0.0527(9) Uani 1 1 d . . . . .
H20 H 0.8619 1.2700 0.9301 0.063 Uiso 1 1 calc R U . . .
C21 C 0.9154(4) 1.4016(4) 0.9583(3) 0.0696(13) Uani 1 1 d . . . . .
H21A H 0.9654 1.4461 0.9453 0.104 Uiso 1 1 calc R U . . .
H21B H 0.9427 1.3889 1.0101 0.104 Uiso 1 1 calc R U . . .
H21C H 0.8388 1.4266 0.9466 0.104 Uiso 1 1 calc R U . . .
C101 C 0.4874(3) 1.1494(3) 0.1569(2) 0.0473(8) Uani 1 1 d . . . . .
C102 C 0.4945(4) 1.0867(3) 0.1049(3) 0.0606(11) Uani 1 1 d . . . . .
H102 H 0.5352 1.1025 0.0719 0.073 Uiso 1 1 calc R U . . .
C103 C 0.4437(5) 1.0013(4) 0.0997(3) 0.0777(15) Uani 1 1 d . . . . .
H103 H 0.4495 0.9595 0.0635 0.093 Uiso 1 1 calc R U . . .
C104 C 0.3853(4) 0.9779(4) 0.1471(4) 0.0806(16) Uani 1 1 d . . . . .
H104 H 0.3532 0.9186 0.1453 0.097 Uiso 1 1 calc R U . . .
C105 C 0.3732(5) 1.0405(4) 0.1975(4) 0.0826(16) Uani 1 1 d . . . . .
H105 H 0.3290 1.0253 0.2286 0.099 Uiso 1 1 calc R U . . .
C106 C 0.4251(4) 1.1257(4) 0.2034(3) 0.0670(12) Uani 1 1 d . . . . .
H106 H 0.4178 1.1676 0.2392 0.080 Uiso 1 1 calc R U . . .
C201 C 1.0297(4) 1.2702(3) 0.93430(19) 0.0477(8) Uani 1 1 d . . . . .
C202 C 1.0480(5) 1.1836(3) 0.9659(2) 0.0696(14) Uani 1 1 d . . . . .
H202 H 0.9874 1.1507 0.9751 0.083 Uiso 1 1 calc R U . . .
C203 C 1.1562(6) 1.1457(4) 0.9839(3) 0.0842(18) Uani 1 1 d . . . . .
H203 H 1.1686 1.0868 1.0056 0.101 Uiso 1 1 calc R U . . .
C204 C 1.2447(6) 1.1917(5) 0.9709(3) 0.0826(17) Uani 1 1 d . . . . .
H204 H 1.3177 1.1648 0.9833 0.099 Uiso 1 1 calc R U . . .
C205 C 1.2275(5) 1.2766(4) 0.9399(3) 0.0740(14) Uani 1 1 d . . . . .
H205 H 1.2886 1.3090 0.9308 0.089 Uiso 1 1 calc R U . . .
C206 C 1.1199(4) 1.3154(3) 0.9218(2) 0.0590(10) Uani 1 1 d . . . . .
H206 H 1.1086 1.3744 0.9003 0.071 Uiso 1 1 calc R U . . .
F1 F 0.8343(6) 1.5453(2) 0.4307(3) 0.140(2) Uani 1 1 d . . . . .
F2 F 0.6544(5) 1.5548(2) 0.40781(19) 0.140(2) Uani 1 1 d . . . . .
F3 F 0.8704(4) 1.6328(3) 0.5463(2) 0.1064(13) Uani 1 1 d . . . . .
F4 F 0.7035(4) 1.6837(2) 0.49941(17) 0.1068(14) Uani 1 1 d . . . . .
F5 F 0.7942(5) 1.5784(2) 0.64527(16) 0.1130(16) Uani 1 1 d . . . . .
F6 F 0.6243(5) 1.5846(3) 0.5806(3) 0.1212(16) Uani 1 1 d . . . . .
S3 S 0.61773(8) 0.89250(6) 0.67471(5) 0.0469(2) Uani 1 1 d . . . . .
S4 S 0.92218(9) 0.64742(8) 0.83432(6) 0.0560(3) Uani 1 1 d . . . . .
O3 O 0.4598(2) 0.96737(17) 0.75437(15) 0.0462(6) Uani 1 1 d . . . . .
N3 N 0.5666(3) 1.09174(19) 0.79975(17) 0.0421(6) Uani 1 1 d . . . . .
H3 H 0.6239 1.1257 0.7971 0.051 Uiso 1 1 calc R U . . .
C22 C 0.4193(4) 1.1993(3) 0.8079(3) 0.0585(10) Uani 1 1 d . . . . .
H22A H 0.4635 1.2519 0.8002 0.088 Uiso 1 1 calc R U . . .
H22B H 0.3716 1.2179 0.8380 0.088 Uiso 1 1 calc R U . . .
H22C H 0.3716 1.1772 0.7614 0.088 Uiso 1 1 calc R U . . .
C23 C 0.4980(3) 1.1239(2) 0.8452(2) 0.0433(7) Uani 1 1 d . . . . .
H23 H 0.4512 1.0716 0.8533 0.052 Uiso 1 1 calc R U . . .
C24 C 0.5470(3) 1.0140(2) 0.76222(18) 0.0369(6) Uani 1 1 d . . . . .
C25 C 0.6399(3) 0.9822(2) 0.73503(18) 0.0390(7) Uani 1 1 d . . . . .
C26 C 0.7508(3) 1.0063(2) 0.75708(19) 0.0402(7) Uani 1 1 d . . . . .
H26 H 0.7792 1.0557 0.7889 0.048 Uiso 1 1 calc R U . . .
C27 C 0.8201(3) 0.9497(2) 0.72746(18) 0.0398(7) Uani 1 1 d . . . . .
C28 C 0.7590(3) 0.8856(2) 0.68037(18) 0.0442(7) Uani 1 1 d . . . . .
C29 C 0.7991(4) 0.8152(3) 0.6374(2) 0.0569(10) Uani 1 1 d . . . . .
H29A H 0.8762 0.8299 0.6370 0.085 Uiso 1 1 calc R U . . .
H29B H 0.7493 0.8147 0.5879 0.085 Uiso 1 1 calc R U . . .
H29C H 0.7982 0.7548 0.6592 0.085 Uiso 1 1 calc R U . . .
C30 C 0.9430(3) 0.9565(2) 0.74913(19) 0.0414(7) Uani 1 1 d . . . . .
C31 C 1.0019(4) 1.0451(3) 0.7468(3) 0.0579(10) Uani 1 1 d . . . . .
C32 C 1.1276(4) 1.0228(3) 0.7690(3) 0.0554(10) Uani 1 1 d . . . . .
C34 C 1.0184(3) 0.8893(3) 0.7768(2) 0.0455(8) Uani 1 1 d . . . . .
C35 C 0.8553(4) 0.8214(4) 0.8657(2) 0.0630(11) Uani 1 1 d . . . . .
H35A H 0.8896 0.8820 0.8775 0.095 Uiso 1 1 calc R U . . .
H35B H 0.8512 0.7911 0.9099 0.095 Uiso 1 1 calc R U . . .
H35C H 0.7791 0.8280 0.8326 0.095 Uiso 1 1 calc R U . . .
C36 C 0.9256(3) 0.7652(3) 0.8305(2) 0.0487(8) Uani 1 1 d . . . . .
C37 C 0.9969(3) 0.7933(3) 0.7911(2) 0.0445(8) Uani 1 1 d . . . . .
C38 C 1.0486(3) 0.7185(2) 0.7657(2) 0.0453(8) Uani 1 1 d . . . . .
H38 H 1.1008 0.7257 0.7385 0.054 Uiso 1 1 calc R U . . .
C39 C 1.0155(3) 0.6359(3) 0.7846(2) 0.0490(8) Uani 1 1 d . . . . .
C301 C 0.5807(3) 1.1500(3) 0.9176(2) 0.0453(7) Uani 1 1 d . . . . .
C302 C 0.6566(4) 1.0848(4) 0.9556(3) 0.0629(11) Uani 1 1 d . . . . .
H302 H 0.6520 1.0237 0.9383 0.075 Uiso 1 1 calc R U . . .
C303 C 0.7394(5) 1.1083(5) 1.0188(3) 0.0811(16) Uani 1 1 d . . . . .
H303 H 0.7902 1.0632 1.0447 0.097 Uiso 1 1 calc R U . . .
C304 C 0.7475(5) 1.1972(5) 1.0439(3) 0.0793(15) Uani 1 1 d . . . . .
H304 H 0.8051 1.2137 1.0863 0.095 Uiso 1 1 calc R U . . .
C305 C 0.6733(4) 1.2604(4) 1.0079(3) 0.0682(12) Uani 1 1 d . . . . .
H305 H 0.6777 1.3210 1.0262 0.082 Uiso 1 1 calc R U . . .
C306 C 0.5900(4) 1.2385(3) 0.9444(2) 0.0522(9) Uani 1 1 d . . . . .
H306 H 0.5395 1.2845 0.9193 0.063 Uiso 1 1 calc R U . . .
O4A O 1.0001(3) 0.4726(3) 0.7811(2) 0.0513(9) Uiso 0.790(5) 1 d . . P A 1
N4A N 1.1202(4) 0.5338(3) 0.7246(3) 0.0477(10) Uiso 0.790(5) 1 d . . P A 1
H4A H 1.1480 0.5845 0.7120 0.057 Uiso 0.790(5) 1 calc R U P A 1
C40A C 1.0476(4) 0.5398(3) 0.7630(3) 0.0411(11) Uiso 0.790(5) 1 d . . P A 1
C41A C 1.1555(5) 0.4465(5) 0.7025(4) 0.0611(14) Uiso 0.790(5) 1 d . . P A 1
H41A H 1.0904 0.4031 0.6918 0.073 Uiso 0.790(5) 1 calc R U P A 1
C42A C 1.2508(11) 0.4084(9) 0.7644(7) 0.117(3) Uiso 0.790(5) 1 d . . P A 1
H42A H 1.2377 0.4249 0.8104 0.175 Uiso 0.790(5) 1 calc R U P A 1
H42B H 1.3229 0.4342 0.7624 0.175 Uiso 0.790(5) 1 calc R U P A 1
H42C H 1.2529 0.3417 0.7604 0.175 Uiso 0.790(5) 1 calc R U P A 1
C401 C 1.1910(6) 0.4605(4) 0.6346(3) 0.1046(12) Uani 0.790(5) 1 d G . P A 1
C402 C 1.1077(5) 0.4682(4) 0.5691(4) 0.1046(12) Uani 0.790(5) 1 d G . P A 1
H402 H 1.0304 0.4638 0.5675 0.126 Uiso 0.790(5) 1 calc R U P A 1
C403 C 1.1373(5) 0.4822(4) 0.5060(3) 0.1046(12) Uani 0.790(5) 1 d G . P A 1
H403 H 1.0804 0.4875 0.4613 0.126 Uiso 0.790(5) 1 calc R U P A 1
C404 C 1.2504(6) 0.4887(4) 0.5084(3) 0.1046(12) Uani 0.790(5) 1 d G . P A 1
H404 H 1.2707 0.4983 0.4652 0.126 Uiso 0.790(5) 1 calc R U P A 1
C405 C 1.3338(5) 0.4810(4) 0.5738(4) 0.1046(12) Uani 0.790(5) 1 d G . P A 1
H405 H 1.4110 0.4854 0.5754 0.126 Uiso 0.790(5) 1 calc R U P A 1
C406 C 1.3041(5) 0.4670(4) 0.6369(3) 0.1046(12) Uani 0.790(5) 1 d G . P A 1
H406 H 1.3611 0.4617 0.6817 0.126 Uiso 0.790(5) 1 calc R U P A 1
O4B O 0.9886(8) 0.4858(7) 0.8068(6) 0.029(2) Uiso 0.210(5) 1 d . . P A 2
N4B N 1.1230(9) 0.5332(8) 0.7552(7) 0.024(2) Uiso 0.210(5) 1 d . . P A 2
H4B H 1.1537 0.5822 0.7424 0.029 Uiso 0.210(5) 1 calc R U P A 2
C40B C 1.0370(10) 0.5477(8) 0.7858(8) 0.019(2) Uiso 0.210(5) 1 d . . P A 2
C41B C 1.1683(15) 0.4458(13) 0.7420(10) 0.044(4) Uiso 0.210(5) 1 d . . P A 2
H41B H 1.1276 0.4027 0.7659 0.052 Uiso 0.210(5) 1 calc R U P A 2
C42B C 1.2877(17) 0.4384(14) 0.7903(11) 0.047(4) Uiso 0.210(5) 1 d . . P A 2
H42D H 1.3326 0.4893 0.7804 0.070 Uiso 0.210(5) 1 calc R U P A 2
H42E H 1.3206 0.3803 0.7810 0.070 Uiso 0.210(5) 1 calc R U P A 2
H42F H 1.2876 0.4406 0.8408 0.070 Uiso 0.210(5) 1 calc R U P A 2
C411 C 1.135(2) 0.4144(14) 0.6716(11) 0.1046(12) Uani 0.210(5) 1 d G . P A 2
C412 C 1.089(2) 0.4674(11) 0.6106(13) 0.1046(12) Uani 0.210(5) 1 d G . P A 2
H412 H 1.0704 0.5295 0.6155 0.126 Uiso 0.210(5) 1 calc R U P A 2
C413 C 1.072(2) 0.4295(14) 0.5425(11) 0.1046(12) Uani 0.210(5) 1 d G . P A 2
H413 H 1.0403 0.4657 0.5008 0.126 Uiso 0.210(5) 1 calc R U P A 2
C414 C 1.099(2) 0.3386(14) 0.5353(10) 0.1046(12) Uani 0.210(5) 1 d G . P A 2
H414 H 1.0873 0.3127 0.4888 0.126 Uiso 0.210(5) 1 calc R U P A 2
C415 C 1.145(2) 0.2856(11) 0.5963(13) 0.1046(12) Uani 0.210(5) 1 d G . P A 2
H415 H 1.1643 0.2235 0.5914 0.126 Uiso 0.210(5) 1 calc R U P A 2
C416 C 1.163(2) 0.3235(14) 0.6645(11) 0.1046(12) Uani 0.210(5) 1 d G . P A 2
H416 H 1.1944 0.2873 0.7062 0.126 Uiso 0.210(5) 1 calc R U P A 2
C33A C 1.1375(12) 0.9255(9) 0.8043(7) 0.048(2) Uani 0.603(10) 1 d . . P B 3
F7A F 0.9653(10) 1.0908(7) 0.6895(6) 0.073(2) Uani 0.603(10) 1 d . . P B 3
F8A F 0.9894(9) 1.1023(7) 0.8042(4) 0.071(2) Uani 0.603(10) 1 d . . P B 3
F9A F 1.1567(6) 1.0125(5) 0.7066(3) 0.0777(19) Uani 0.603(10) 1 d . . P B 3
F10A F 1.1999(5) 1.0833(4) 0.8096(4) 0.0737(19) Uani 0.603(10) 1 d . . P B 3
F11A F 1.2153(5) 0.8743(4) 0.7864(5) 0.070(2) Uani 0.603(10) 1 d . . P B 3
F12A F 1.1745(4) 0.9361(4) 0.8774(3) 0.0620(15) Uani 0.603(10) 1 d . . P B 3
C33B C 1.134(2) 0.9241(17) 0.7740(13) 0.063(5) Uani 0.397(10) 1 d . . P B 4
F7B F 0.9765(15) 1.0657(11) 0.6653(9) 0.076(4) Uani 0.397(10) 1 d . . P B 4
F8B F 0.9623(14) 1.1173(10) 0.7667(12) 0.103(6) Uani 0.397(10) 1 d . . P B 4
F9B F 1.1847(8) 1.0628(8) 0.7293(8) 0.090(4) Uani 0.397(10) 1 d . . P B 4
F10B F 1.1567(12) 1.0621(10) 0.8333(7) 0.109(5) Uani 0.397(10) 1 d . . P B 4
F11B F 1.1658(7) 0.8907(5) 0.7182(6) 0.078(3) Uani 0.397(10) 1 d . . P B 4
F12B F 1.2094(8) 0.8935(10) 0.8340(9) 0.105(6) Uani 0.397(10) 1 d . . P B 4

loop_
_atom_site_aniso_label
_atom_site_aniso_U_11
_atom_site_aniso_U_22
_atom_site_aniso_U_33
_atom_site_aniso_U_23
_atom_site_aniso_U_13
_atom_site_aniso_U_12
S1 0.0650(6) 0.0356(4) 0.0620(6) -0.0052(4) -0.0037(5) 0.0163(4)
S2 0.0701(7) 0.0731(8) 0.0572(6) 0.0018(5) -0.0011(5) -0.0375(6)
O1 0.0504(14) 0.0348(13) 0.0620(16) -0.0089(11) 0.0156(12) 0.0055(11)
O2 0.0631(16) 0.0445(14) 0.0547(15) -0.0020(12) 0.0190(13) -0.0196(13)
N1 0.0438(15) 0.0356(14) 0.0424(15) -0.0043(11) 0.0118(12) 0.0035(12)
N2 0.0471(17) 0.0422(16) 0.0472(16) 0.0023(13) 0.0053(13) -0.0128(13)
C1 0.081(3) 0.049(2) 0.047(2) 0.0023(17) 0.007(2) 0.006(2)
C2 0.054(2) 0.0383(17) 0.0426(17) -0.0047(14) 0.0137(15) -0.0029(15)
C3 0.0388(16) 0.0320(15) 0.0493(18) -0.0040(13) 0.0136(14) -0.0002(12)
C4 0.0448(18) 0.0328(16) 0.0473(18) -0.0021(14) 0.0061(14) 0.0035(13)
C5 0.0501(19) 0.0313(16) 0.0435(17) -0.0023(13) 0.0087(14) 0.0060(14)
C6 0.062(2) 0.0299(15) 0.0439(18) -0.0034(14) 0.0036(16) 0.0032(15)
C7 0.065(2) 0.0360(18) 0.053(2) -0.0023(15) -0.0044(18) 0.0076(17)
C8 0.094(4) 0.054(3) 0.065(3) -0.002(2) -0.019(3) 0.017(3)
C9 0.066(2) 0.0351(17) 0.0408(17) -0.0025(14) 0.0009(16) 0.0044(16)
C10 0.140(5) 0.036(2) 0.042(2) -0.0004(16) 0.015(3) 0.012(3)
C11 0.115(4) 0.0311(18) 0.049(2) -0.0044(16) 0.010(2) 0.006(2)
C12 0.115(4) 0.043(2) 0.045(2) -0.0069(17) 0.015(2) 0.005(2)
C13 0.062(2) 0.0393(18) 0.0429(18) -0.0031(15) -0.0004(16) 0.0013(16)
C14 0.081(4) 0.119(5) 0.059(3) 0.005(3) -0.015(3) -0.041(4)
C15 0.063(3) 0.071(3) 0.054(2) 0.002(2) -0.003(2) -0.023(2)
C16 0.054(2) 0.0446(19) 0.0472(19) -0.0003(16) 0.0043(16) -0.0049(17)
C17 0.0466(18) 0.0370(17) 0.0455(17) -0.0037(14) 0.0048(14) -0.0078(14)
C18 0.0473(19) 0.0408(18) 0.0471(19) -0.0032(14) 0.0053(15) -0.0084(15)
C19 0.0420(17) 0.0357(16) 0.0505(19) -0.0041(14) 0.0104(15) -0.0085(13)
C20 0.056(2) 0.052(2) 0.046(2) 0.0009(16) 0.0087(17) -0.0122(18)
C21 0.061(3) 0.077(3) 0.063(3) -0.019(2) 0.005(2) 0.013(2)
C101 0.0450(18) 0.0420(18) 0.0484(19) -0.0028(15) 0.0029(15) -0.0031(15)
C102 0.069(3) 0.047(2) 0.059(2) -0.0071(19) 0.009(2) -0.005(2)
C103 0.086(4) 0.048(2) 0.086(4) -0.019(2) 0.004(3) -0.009(2)
C104 0.059(3) 0.052(3) 0.114(5) -0.001(3) -0.001(3) -0.018(2)
C105 0.062(3) 0.076(4) 0.112(5) 0.007(3) 0.028(3) -0.020(3)
C106 0.064(3) 0.060(3) 0.082(3) -0.002(2) 0.029(2) -0.010(2)
C201 0.063(2) 0.0392(18) 0.0369(17) -0.0023(14) 0.0071(15) 0.0007(16)
C202 0.115(4) 0.041(2) 0.049(2) -0.0012(17) 0.017(2) -0.002(2)
C203 0.127(5) 0.050(3) 0.060(3) 0.000(2) 0.002(3) 0.032(3)
C204 0.095(4) 0.081(4) 0.060(3) -0.005(3) 0.003(3) 0.037(3)
C205 0.063(3) 0.089(4) 0.065(3) 0.006(3) 0.010(2) 0.016(3)
C206 0.057(2) 0.059(2) 0.057(2) 0.0129(19) 0.0097(19) 0.0061(19)
F1 0.303(7) 0.0484(18) 0.119(3) -0.0035(18) 0.140(4) -0.019(3)
F2 0.245(6) 0.0479(17) 0.0663(19) -0.0067(14) -0.053(3) 0.034(2)
F3 0.134(3) 0.105(3) 0.081(2) -0.027(2) 0.031(2) -0.041(3)
F4 0.196(4) 0.0540(18) 0.0585(16) 0.0009(13) 0.018(2) 0.043(2)
F5 0.216(5) 0.0469(16) 0.0527(16) -0.0069(13) 0.001(2) -0.023(2)
F6 0.168(4) 0.078(2) 0.146(4) -0.001(2) 0.090(3) 0.041(3)
S3 0.0498(5) 0.0379(4) 0.0457(4) -0.0105(4) 0.0022(4) -0.0023(4)
S4 0.0483(5) 0.0584(6) 0.0583(6) 0.0189(5) 0.0106(4) -0.0100(4)
O3 0.0425(12) 0.0341(12) 0.0581(15) -0.0047(11) 0.0082(11) -0.0072(10)
N3 0.0436(15) 0.0296(13) 0.0570(17) -0.0045(12) 0.0207(13) -0.0066(11)
C22 0.048(2) 0.053(2) 0.070(3) -0.003(2) 0.0097(18) 0.0080(18)
C23 0.0429(17) 0.0354(16) 0.055(2) -0.0029(14) 0.0194(15) -0.0035(13)
C24 0.0398(16) 0.0268(14) 0.0408(16) 0.0006(12) 0.0063(13) -0.0016(12)
C25 0.0437(17) 0.0305(15) 0.0395(16) -0.0021(12) 0.0069(13) -0.0006(12)
C26 0.0473(18) 0.0290(14) 0.0433(17) -0.0076(13) 0.0116(14) -0.0028(13)
C27 0.0469(17) 0.0321(15) 0.0396(16) -0.0034(12) 0.0110(13) -0.0002(13)
C28 0.0558(19) 0.0348(16) 0.0393(16) -0.0072(14) 0.0096(14) 0.0022(15)
C29 0.075(3) 0.042(2) 0.051(2) -0.0141(16) 0.015(2) 0.0050(19)
C30 0.0474(18) 0.0334(16) 0.0468(17) -0.0056(13) 0.0189(15) -0.0028(14)
C31 0.059(2) 0.0343(18) 0.086(3) -0.0052(19) 0.030(2) -0.0006(17)
C32 0.059(2) 0.044(2) 0.068(3) -0.0076(18) 0.027(2) -0.0108(17)
C34 0.0435(17) 0.0396(17) 0.059(2) -0.0016(16) 0.0233(16) -0.0013(15)
C35 0.060(3) 0.087(3) 0.046(2) 0.011(2) 0.0216(19) 0.006(2)
C36 0.0457(19) 0.051(2) 0.0462(19) 0.0096(16) 0.0085(15) -0.0051(16)
C37 0.0405(17) 0.0432(19) 0.0487(19) 0.0065(15) 0.0111(15) -0.0022(14)
C38 0.0388(16) 0.0384(18) 0.056(2) 0.0051(15) 0.0093(15) -0.0051(13)
C39 0.0373(16) 0.0444(19) 0.058(2) 0.0126(17) 0.0028(15) -0.0067(14)
C301 0.0470(18) 0.0429(18) 0.0490(18) 0.0013(15) 0.0186(15) 0.0006(15)
C302 0.067(3) 0.058(3) 0.062(3) 0.008(2) 0.017(2) 0.013(2)
C303 0.071(3) 0.102(5) 0.063(3) 0.016(3) 0.009(2) 0.018(3)
C304 0.071(3) 0.114(5) 0.050(2) -0.006(3) 0.012(2) -0.008(3)
C305 0.074(3) 0.078(3) 0.053(2) -0.018(2) 0.019(2) -0.015(3)
C306 0.059(2) 0.047(2) 0.053(2) -0.0068(17) 0.0215(18) -0.0057(17)
C401 0.135(3) 0.0679(19) 0.129(3) -0.017(2) 0.067(3) -0.010(2)
C402 0.135(3) 0.0679(19) 0.129(3) -0.017(2) 0.067(3) -0.010(2)
C403 0.135(3) 0.0679(19) 0.129(3) -0.017(2) 0.067(3) -0.010(2)
C404 0.135(3) 0.0679(19) 0.129(3) -0.017(2) 0.067(3) -0.010(2)
C405 0.135(3) 0.0679(19) 0.129(3) -0.017(2) 0.067(3) -0.010(2)
C406 0.135(3) 0.0679(19) 0.129(3) -0.017(2) 0.067(3) -0.010(2)
C411 0.135(3) 0.0679(19) 0.129(3) -0.017(2) 0.067(3) -0.010(2)
C412 0.135(3) 0.0679(19) 0.129(3) -0.017(2) 0.067(3) -0.010(2)
C413 0.135(3) 0.0679(19) 0.129(3) -0.017(2) 0.067(3) -0.010(2)
C414 0.135(3) 0.0679(19) 0.129(3) -0.017(2) 0.067(3) -0.010(2)
C415 0.135(3) 0.0679(19) 0.129(3) -0.017(2) 0.067(3) -0.010(2)
C416 0.135(3) 0.0679(19) 0.129(3) -0.017(2) 0.067(3) -0.010(2)
C33A 0.045(5) 0.034(3) 0.073(7) 0.002(5) 0.028(6) -0.001(3)
F7A 0.085(5) 0.053(4) 0.076(6) 0.017(3) 0.014(4) -0.006(3)
F8A 0.063(4) 0.055(4) 0.099(5) -0.041(4) 0.030(4) -0.010(3)
F9A 0.092(4) 0.079(4) 0.085(4) 0.013(3) 0.062(3) -0.002(3)
F10A 0.058(3) 0.052(3) 0.111(5) -0.011(3) 0.023(3) -0.021(2)
F11A 0.051(3) 0.049(2) 0.120(7) -0.009(3) 0.042(4) -0.0015(19)
F12A 0.053(3) 0.067(3) 0.057(3) 0.004(2) 0.0017(19) -0.011(2)
C33B 0.042(7) 0.060(8) 0.096(15) 0.009(11) 0.035(11) -0.002(6)
F7B 0.073(6) 0.069(9) 0.088(10) 0.034(6) 0.025(7) -0.007(6)
F8B 0.082(10) 0.040(5) 0.211(19) -0.046(10) 0.082(12) -0.014(5)
F9B 0.068(5) 0.065(6) 0.151(10) 0.020(6) 0.055(6) -0.013(4)
F10B 0.098(9) 0.105(9) 0.100(8) -0.066(7) -0.010(6) 0.002(7)
F11B 0.080(5) 0.049(4) 0.130(9) -0.012(4) 0.071(6) -0.009(4)
F12B 0.043(5) 0.112(10) 0.137(12) 0.054(10) -0.009(7) -0.017(6)

loop_
_atom_type_symbol
_atom_type_description
_atom_type_scat_dispersion_real
_atom_type_scat_dispersion_imag
_atom_type_scat_source
C C 0.0000 0.0005 'International Tables Vol C Tables 4.2.6.8 and 6.1.1.4'
H H 0.0000 0.0000 'International Tables Vol C Tables 4.2.6.8 and 6.1.1.4'
N N 0.0007 0.0010 'International Tables Vol C Tables 4.2.6.8 and 6.1.1.4'
S S 0.0451 0.0414 'International Tables Vol C Tables 4.2.6.8 and 6.1.1.4'
O O 0.0019 0.0019 'International Tables Vol C Tables 4.2.6.8 and 6.1.1.4'
F F 0.0037 0.0032 'International Tables Vol C Tables 4.2.6.8 and 6.1.1.4'

loop_
_geom_angle_atom_site_label_1
_geom_angle_atom_site_label_2
_geom_angle_atom_site_label_3
_geom_angle
_geom_angle_site_symmetry_1
_geom_angle_site_symmetry_3
_geom_angle_publ_flag
C4 S1 C7 92.32(18) . . ?
C15 S2 C18 92.2(2) . . ?
C3 N1 C2 119.3(3) . . ?
C3 N1 H1 120.3 . . ?
C2 N1 H1 120.3 . . ?
C19 N2 C20 121.6(3) . . ?
C19 N2 H2 119.2 . . ?
C20 N2 H2 119.2 . . ?
C2 C1 H1A 109.5 . . ?
C2 C1 H1B 109.5 . . ?
H1A C1 H1B 109.5 . . ?
C2 C1 H1C 109.5 . . ?
H1A C1 H1C 109.5 . . ?
H1B C1 H1C 109.5 . . ?
N1 C2 C101 111.7(3) . . ?
N1 C2 C1 108.1(3) . . ?
C101 C2 C1 113.1(3) . . ?
N1 C2 H2A 107.9 . . ?
C101 C2 H2A 107.9 . . ?
C1 C2 H2A 107.9 . . ?
O1 C3 N1 122.3(3) . . ?
O1 C3 C4 119.8(3) . . ?
N1 C3 C4 117.8(3) . . ?
C5 C4 C3 131.0(3) . . ?
C5 C4 S1 111.6(3) . . ?
C3 C4 S1 117.4(3) . . ?
C4 C5 C6 112.5(3) . . ?
C4 C5 H5 123.7 . . ?
C6 C5 H5 123.7 . . ?
C7 C6 C5 113.0(3) . . ?
C7 C6 C9 125.7(3) . . ?
C5 C6 C9 121.3(3) . . ?
C6 C7 C8 130.7(4) . . ?
C6 C7 S1 110.5(3) . . ?
C8 C7 S1 118.8(3) . . ?
C7 C8 H8A 109.5 . . ?
C7 C8 H8B 109.5 . . ?
H8A C8 H8B 109.5 . . ?
C7 C8 H8C 109.5 . . ?
H8A C8 H8C 109.5 . . ?
H8B C8 H8C 109.5 . . ?
C13 C9 C6 129.9(4) . . ?
C13 C9 C10 110.8(4) . . ?
C6 C9 C10 119.2(3) . . ?
F1 C10 F2 106.5(5) . . ?
F1 C10 C9 113.4(5) . . ?
F2 C10 C9 112.1(5) . . ?
F1 C10 C11 110.6(5) . . ?
F2 C10 C11 108.9(4) . . ?
C9 C10 C11 105.4(4) . . ?
F4 C11 F3 107.5(4) . . ?
F4 C11 C10 113.8(4) . . ?
F3 C11 C10 110.0(5) . . ?
F4 C11 C12 113.1(5) . . ?
F3 C11 C12 107.7(4) . . ?
C10 C11 C12 104.6(4) . . ?
F5 C12 F6 103.7(5) . . ?
F5 C12 C13 114.7(4) . . ?
F6 C12 C13 111.3(5) . . ?
F5 C12 C11 112.8(5) . . ?
F6 C12 C11 109.0(4) . . ?
C13 C12 C11 105.4(4) . . ?
C9 C13 C16 129.0(4) . . ?
C9 C13 C12 110.9(4) . . ?
C16 C13 C12 120.1(4) . . ?
C15 C14 H14A 109.5 . . ?
C15 C14 H14B 109.5 . . ?
H14A C14 H14B 109.5 . . ?
C15 C14 H14C 109.5 . . ?
H14A C14 H14C 109.5 . . ?
H14B C14 H14C 109.5 . . ?
C16 C15 C14 128.4(5) . . ?
C16 C15 S2 111.3(3) . . ?
C14 C15 S2 120.3(4) . . ?
C15 C16 C17 112.7(4) . . ?
C15 C16 C13 124.7(4) . . ?
C17 C16 C13 122.6(3) . . ?
C18 C17 C16 112.2(3) . . ?
C18 C17 H17 123.9 . . ?
C16 C17 H17 123.9 . . ?
C17 C18 C19 130.1(3) . . ?
C17 C18 S2 111.6(3) . . ?
C19 C18 S2 118.2(3) . . ?
O2 C19 N2 122.7(4) . . ?
O2 C19 C18 120.4(3) . . ?
N2 C19 C18 117.0(3) . . ?
N2 C20 C201 111.2(3) . . ?
N2 C20 C21 109.0(4) . . ?
C201 C20 C21 112.0(3) . . ?
N2 C20 H20 108.1 . . ?
C201 C20 H20 108.1 . . ?
C21 C20 H20 108.1 . . ?
C20 C21 H21A 109.5 . . ?
C20 C21 H21B 109.5 . . ?
H21A C21 H21B 109.5 . . ?
C20 C21 H21C 109.5 . . ?
H21A C21 H21C 109.5 . . ?
H21B C21 H21C 109.5 . . ?
C102 C101 C106 118.1(4) . . ?
C102 C101 C2 119.2(4) . . ?
C106 C101 C2 122.7(4) . . ?
C101 C102 C103 121.7(5) . . ?
C101 C102 H102 119.2 . . ?
C103 C102 H102 119.2 . . ?
C104 C103 C102 119.6(5) . . ?
C104 C103 H103 120.2 . . ?
C102 C103 H103 120.2 . . ?
C103 C104 C105 119.7(5) . . ?
C103 C104 H104 120.1 . . ?
C105 C104 H104 120.1 . . ?
C104 C105 C106 120.7(6) . . ?
C104 C105 H105 119.6 . . ?
C106 C105 H105 119.6 . . ?
C101 C106 C105 120.0(5) . . ?
C101 C106 H106 120.0 . . ?
C105 C106 H106 120.0 . . ?
C206 C201 C202 118.3(4) . . ?
C206 C201 C20 121.2(4) . . ?
C202 C201 C20 120.4(4) . . ?
C201 C202 C203 119.5(5) . . ?
C201 C202 H202 120.3 . . ?
C203 C202 H202 120.3 . . ?
C204 C203 C202 121.3(5) . . ?
C204 C203 H203 119.4 . . ?
C202 C203 H203 119.4 . . ?
C205 C204 C203 119.7(5) . . ?
C205 C204 H204 120.2 . . ?
C203 C204 H204 120.2 . . ?
C204 C205 C206 119.7(6) . . ?
C204 C205 H205 120.2 . . ?
C206 C205 H205 120.2 . . ?
C201 C206 C205 121.5(5) . . ?
C201 C206 H206 119.2 . . ?
C205 C206 H206 119.2 . . ?
C28 S3 C25 92.34(17) . . ?
C39 S4 C36 92.6(2) . . ?
C24 N3 C23 123.8(3) . . ?
C24 N3 H3 118.1 . . ?
C23 N3 H3 118.1 . . ?
C23 C22 H22A 109.5 . . ?
C23 C22 H22B 109.5 . . ?
H22A C22 H22B 109.5 . . ?
C23 C22 H22C 109.5 . . ?
H22A C22 H22C 109.5 . . ?
H22B C22 H22C 109.5 . . ?
N3 C23 C22 110.6(3) . . ?
N3 C23 C301 106.4(3) . . ?
C22 C23 C301 115.3(3) . . ?
N3 C23 H23 108.1 . . ?
C22 C23 H23 108.1 . . ?
C301 C23 H23 108.1 . . ?
O3 C24 N3 123.2(3) . . ?
O3 C24 C25 121.4(3) . . ?
N3 C24 C25 115.2(3) . . ?
C26 C25 C24 128.9(3) . . ?
C26 C25 S3 111.0(3) . . ?
C24 C25 S3 119.6(2) . . ?
C25 C26 C27 113.1(3) . . ?
C25 C26 H26 123.4 . . ?
C27 C26 H26 123.4 . . ?
C28 C27 C26 112.6(3) . . ?
C28 C27 C30 124.5(3) . . ?
C26 C27 C30 122.8(3) . . ?
C27 C28 C29 129.2(4) . . ?
C27 C28 S3 110.9(3) . . ?
C29 C28 S3 119.9(3) . . ?
C28 C29 H29A 109.5 . . ?
C28 C29 H29B 109.5 . . ?
H29A C29 H29B 109.5 . . ?
C28 C29 H29C 109.5 . . ?
H29A C29 H29C 109.5 . . ?
H29B C29 H29C 109.5 . . ?
C34 C30 C27 127.3(3) . . ?
C34 C30 C31 110.8(3) . . ?
C27 C30 C31 121.8(3) . . ?
F7A C31 F8A 106.4(6) . . ?
F7A C31 C30 115.6(6) . . ?
F8B C31 C30 118.5(8) . . ?
F8A C31 C30 108.6(6) . . ?
F7A C31 C32 116.1(7) . . ?
F8B C31 C32 122.9(9) . . ?
F8A C31 C32 103.6(5) . . ?
C30 C31 C32 105.8(3) . . ?
F8B C31 F7B 99.6(11) . . ?
C30 C31 F7B 104.0(7) . . ?
C32 C31 F7B 102.8(7) . . ?
F9B C32 F10B 108.1(10) . . ?
F10A C32 F9A 106.9(5) . . ?
F9B C32 C33B 116.9(10) . . ?
F10B C32 C33B 112.0(12) . . ?
F9B C32 C31 114.4(6) . . ?
F10B C32 C31 98.7(7) . . ?
F10A C32 C31 118.6(4) . . ?
F9A C32 C31 106.3(5) . . ?
C33B C32 C31 105.3(10) . . ?
F10A C32 C33A 112.8(7) . . ?
F9A C32 C33A 106.2(6) . . ?
C31 C32 C33A 105.3(6) . . ?
C30 C34 C37 128.7(3) . . ?
C30 C34 C33A 112.1(6) . . ?
C37 C34 C33A 118.6(6) . . ?
C30 C34 C33B 106.8(10) . . ?
C37 C34 C33B 123.1(10) . . ?
C36 C35 H35A 109.5 . . ?
C36 C35 H35B 109.5 . . ?
H35A C35 H35B 109.5 . . ?
C36 C35 H35C 109.5 . . ?
H35A C35 H35C 109.5 . . ?
H35B C35 H35C 109.5 . . ?
C37 C36 C35 129.3(4) . . ?
C37 C36 S4 110.4(3) . . ?
C35 C36 S4 120.3(3) . . ?
C36 C37 C38 112.5(3) . . ?
C36 C37 C34 124.5(4) . . ?
C38 C37 C34 122.9(3) . . ?
C39 C38 C37 112.9(3) . . ?
C39 C38 H38 123.6 . . ?
C37 C38 H38 123.6 . . ?
C40B C39 C38 143.2(7) . . ?
C38 C39 C40A 127.8(4) . . ?
C40B C39 S4 104.6(7) . . ?
C38 C39 S4 111.6(3) . . ?
C40A C39 S4 120.5(3) . . ?
C306 C301 C302 118.2(4) . . ?
C306 C301 C23 122.5(4) . . ?
C302 C301 C23 119.1(4) . . ?
C301 C302 C303 120.5(5) . . ?
C301 C302 H302 119.7 . . ?
C303 C302 H302 119.7 . . ?
C304 C303 C302 120.2(5) . . ?
C304 C303 H303 119.9 . . ?
C302 C303 H303 119.9 . . ?
C305 C304 C303 119.6(5) . . ?
C305 C304 H304 120.2 . . ?
C303 C304 H304 120.2 . . ?
C304 C305 C306 121.3(5) . . ?
C304 C305 H305 119.4 . . ?
C306 C305 H305 119.4 . . ?
C301 C306 C305 120.2(4) . . ?
C301 C306 H306 119.9 . . ?
C305 C306 H306 119.9 . . ?
C40A N4A C41A 122.3(5) . . ?
C40A N4A H4A 118.9 . . ?
C41A N4A H4A 118.9 . . ?
O4A C40A N4A 123.9(5) . . ?
O4A C40A C39 117.4(5) . . ?
N4A C40A C39 118.6(4) . . ?
N4A C41A C401 108.9(5) . . ?
N4A C41A C42A 108.6(7) . . ?
C401 C41A C42A 112.4(7) . . ?
N4A C41A H41A 108.9 . . ?
C401 C41A H41A 108.9 . . ?
C42A C41A H41A 108.9 . . ?
C41A C42A H42A 109.5 . . ?
C41A C42A H42B 109.5 . . ?
H42A C42A H42B 109.5 . . ?
C41A C42A H42C 109.5 . . ?
H42A C42A H42C 109.5 . . ?
H42B C42A H42C 109.5 . . ?
C402 C401 C406 120.0 . . ?
C402 C401 C41A 118.6(5) . . ?
C406 C401 C41A 121.4(5) . . ?
C401 C402 C403 120.0 . . ?
C401 C402 H402 120.0 . . ?
C403 C402 H402 120.0 . . ?
C404 C403 C402 120.0 . . ?
C404 C403 H403 120.0 . . ?
C402 C403 H403 120.0 . . ?
C403 C404 C405 120.0 . . ?
C403 C404 H404 120.0 . . ?
C405 C404 H404 120.0 . . ?
C404 C405 C406 120.0 . . ?
C404 C405 H405 120.0 . . ?
C406 C405 H405 120.0 . . ?
C405 C406 C401 120.0 . . ?
C405 C406 H406 120.0 . . ?
C401 C406 H406 120.0 . . ?
C40B N4B C41B 126.8(12) . . ?
C40B N4B H4B 116.6 . . ?
C41B N4B H4B 116.6 . . ?
O4B C40B C39 128.2(13) . . ?
O4B C40B N4B 123.0(12) . . ?
C39 C40B N4B 108.7(10) . . ?
C411 C41B N4B 116.5(17) . . ?
C411 C41B C42B 123.1(18) . . ?
N4B C41B C42B 108.3(15) . . ?
C411 C41B H41B 101.7 . . ?
N4B C41B H41B 101.7 . . ?
C42B C41B H41B 101.7 . . ?
C41B C42B H42D 109.5 . . ?
C41B C42B H42E 109.5 . . ?
H42D C42B H42E 109.5 . . ?
C41B C42B H42F 109.5 . . ?
H42D C42B H42F 109.5 . . ?
H42E C42B H42F 109.5 . . ?
C41B C411 C412 125.8(17) . . ?
C41B C411 C416 113.8(17) . . ?
C412 C411 C416 120.0 . . ?
C411 C412 C413 120.0 . . ?
C411 C412 H412 120.0 . . ?
C413 C412 H412 120.0 . . ?
C414 C413 C412 120.0 . . ?
C414 C413 H413 120.0 . . ?
C412 C413 H413 120.0 . . ?
C415 C414 C413 120.0 . . ?
C415 C414 H414 120.0 . . ?
C413 C414 H414 120.0 . . ?
C414 C415 C416 120.0 . . ?
C414 C415 H415 120.0 . . ?
C416 C415 H415 120.0 . . ?
C415 C416 C411 120.0 . . ?
C415 C416 H416 120.0 . . ?
C411 C416 H416 120.0 . . ?
F11A C33A F12A 106.3(11) . . ?
F11A C33A C34 114.4(9) . . ?
F12A C33A C34 114.0(8) . . ?
F11A C33A C32 111.5(9) . . ?
F12A C33A C32 108.0(8) . . ?
C34 C33A C32 102.6(9) . . ?
F12B C33B F11B 106.5(19) . . ?
F12B C33B C32 114(2) . . ?
F11B C33B C32 109.3(14) . . ?
F12B C33B C34 106.4(15) . . ?
F11B C33B C34 113.5(18) . . ?
C32 C33B C34 107.5(15) . . ?

loop_
_geom_bond_atom_site_label_1
_geom_bond_atom_site_label_2
_geom_bond_distance
_geom_bond_site_symmetry_2
_geom_bond_publ_flag
S1 C4 1.719(4) . ?
S1 C7 1.719(4) . ?
S2 C15 1.709(5) . ?
S2 C18 1.720(4) . ?
O1 C3 1.237(4) . ?
O2 C19 1.235(4) . ?
N1 C3 1.339(5) . ?
N1 C2 1.467(4) . ?
N1 H1 0.8800 . ?
N2 C19 1.337(5) . ?
N2 C20 1.473(5) . ?
N2 H2 0.8800 . ?
C1 C2 1.521(6) . ?
C1 H1A 0.9800 . ?
C1 H1B 0.9800 . ?
C1 H1C 0.9800 . ?
C2 C101 1.517(5) . ?
C2 H2A 1.0000 . ?
C3 C4 1.481(5) . ?
C4 C5 1.357(5) . ?
C5 C6 1.421(5) . ?
C5 H5 0.9500 . ?
C6 C7 1.378(5) . ?
C6 C9 1.470(5) . ?
C7 C8 1.494(6) . ?
C8 H8A 0.9800 . ?
C8 H8B 0.9800 . ?
C8 H8C 0.9800 . ?
C9 C13 1.353(6) . ?
C9 C10 1.495(6) . ?
C10 F1 1.328(8) . ?
C10 F2 1.351(7) . ?
C10 C11 1.528(6) . ?
C11 F4 1.324(5) . ?
C11 F3 1.326(7) . ?
C11 C12 1.531(7) . ?
C12 F5 1.321(6) . ?
C12 F6 1.372(8) . ?
C12 C13 1.501(6) . ?
C13 C16 1.467(6) . ?
C14 C15 1.512(7) . ?
C14 H14A 0.9800 . ?
C14 H14B 0.9800 . ?
C14 H14C 0.9800 . ?
C15 C16 1.369(6) . ?
C16 C17 1.429(5) . ?
C17 C18 1.359(5) . ?
C17 H17 0.9500 . ?
C18 C19 1.485(5) . ?
C20 C201 1.510(6) . ?
C20 C21 1.513(7) . ?
C20 H20 1.0000 . ?
C21 H21A 0.9800 . ?
C21 H21B 0.9800 . ?
C21 H21C 0.9800 . ?
C101 C102 1.383(6) . ?
C101 C106 1.389(6) . ?
C102 C103 1.389(7) . ?
C102 H102 0.9500 . ?
C103 C104 1.365(9) . ?
C103 H103 0.9500 . ?
C104 C105 1.378(9) . ?
C104 H104 0.9500 . ?
C105 C106 1.390(8) . ?
C105 H105 0.9500 . ?
C106 H106 0.9500 . ?
C201 C206 1.378(6) . ?
C201 C202 1.397(6) . ?
C202 C203 1.398(9) . ?
C202 H202 0.9500 . ?
C203 C204 1.369(10) . ?
C203 H203 0.9500 . ?
C204 C205 1.369(9) . ?
C204 H204 0.9500 . ?
C205 C206 1.397(7) . ?
C205 H205 0.9500 . ?
C206 H206 0.9500 . ?
S3 C28 1.724(4) . ?
S3 C25 1.726(3) . ?
S4 C39 1.713(4) . ?
S4 C36 1.724(4) . ?
O3 C24 1.248(4) . ?
N3 C24 1.334(4) . ?
N3 C23 1.466(4) . ?
N3 H3 0.8800 . ?
C22 C23 1.511(6) . ?
C22 H22A 0.9800 . ?
C22 H22B 0.9800 . ?
C22 H22C 0.9800 . ?
C23 C301 1.528(5) . ?
C23 H23 1.0000 . ?
C24 C25 1.472(5) . ?
C25 C26 1.361(5) . ?
C26 C27 1.426(5) . ?
C26 H26 0.9500 . ?
C27 C28 1.372(5) . ?
C27 C30 1.460(5) . ?
C28 C29 1.496(5) . ?
C29 H29A 0.9800 . ?
C29 H29B 0.9800 . ?
C29 H29C 0.9800 . ?
C30 C34 1.355(5) . ?
C30 C31 1.494(5) . ?
C31 F7A 1.262(12) . ?
C31 F8B 1.270(15) . ?
C31 F8A 1.436(10) . ?
C31 C32 1.525(7) . ?
C31 F7B 1.548(16) . ?
C32 F9B 1.322(10) . ?
C32 F10B 1.324(11) . ?
C32 F10A 1.341(7) . ?
C32 F9A 1.366(7) . ?
C32 C33B 1.45(3) . ?
C32 C33A 1.568(13) . ?
C34 C37 1.470(5) . ?
C34 C33A 1.511(15) . ?
C34 C33B 1.53(2) . ?
C35 C36 1.496(6) . ?
C35 H35A 0.9800 . ?
C35 H35B 0.9800 . ?
C35 H35C 0.9800 . ?
C36 C37 1.386(5) . ?
C37 C38 1.425(6) . ?
C38 C39 1.360(5) . ?
C38 H38 0.9500 . ?
C39 C40B 1.315(13) . ?
C39 C40A 1.550(7) . ?
C301 C306 1.387(6) . ?
C301 C302 1.390(6) . ?
C302 C303 1.396(8) . ?
C302 H302 0.9500 . ?
C303 C304 1.381(9) . ?
C303 H303 0.9500 . ?
C304 C305 1.347(9) . ?
C304 H304 0.9500 . ?
C305 C306 1.397(6) . ?
C305 H305 0.9500 . ?
C306 H306 0.9500 . ?
O4A C40A 1.245(6) . ?
N4A C40A 1.325(7) . ?
N4A C41A 1.453(8) . ?
N4A H4A 0.8800 . ?
C41A C401 1.517(8) . ?
C41A C42A 1.525(14) . ?
C41A H41A 1.0000 . ?
C42A H42A 0.9800 . ?
C42A H42B 0.9800 . ?
C42A H42C 0.9800 . ?
C401 C402 1.3900 . ?
C401 C406 1.3900 . ?
C402 C403 1.3900 . ?
C402 H402 0.9500 . ?
C403 C404 1.3900 . ?
C403 H403 0.9500 . ?
C404 C405 1.3900 . ?
C404 H404 0.9500 . ?
C405 C406 1.3900 . ?
C405 H405 0.9500 . ?
C406 H406 0.9500 . ?
O4B C40B 1.218(16) . ?
N4B C40B 1.376(17) . ?
N4B C41B 1.45(2) . ?
N4B H4B 0.8800 . ?
C41B C411 1.38(3) . ?
C41B C42B 1.51(3) . ?
C41B H41B 1.0000 . ?
C42B H42D 0.9800 . ?
C42B H42E 0.9800 . ?
C42B H42F 0.9800 . ?
C411 C412 1.3900 . ?
C411 C416 1.3900 . ?
C412 C413 1.3900 . ?
C412 H412 0.9500 . ?
C413 C414 1.3900 . ?
C413 H413 0.9500 . ?
C414 C415 1.3900 . ?
C414 H414 0.9500 . ?
C415 C416 1.3900 . ?
C415 H415 0.9500 . ?
C416 H416 0.9500 . ?
C33A F11A 1.340(14) . ?
C33A F12A 1.366(13) . ?
C33B F12B 1.34(3) . ?
C33B F11B 1.35(2) . ?

loop_
_geom_torsion_atom_site_label_1
_geom_torsion_atom_site_label_2
_geom_torsion_atom_site_label_3
_geom_torsion_atom_site_label_4
_geom_torsion
_geom_torsion_site_symmetry_1
_geom_torsion_site_symmetry_2
_geom_torsion_site_symmetry_3
_geom_torsion_site_symmetry_4
_geom_torsion_publ_flag
C3 N1 C2 C101 67.8(4) . . . . ?
C3 N1 C2 C1 -167.2(4) . . . . ?
C2 N1 C3 O1 -4.6(5) . . . . ?
C2 N1 C3 C4 176.4(3) . . . . ?
O1 C3 C4 C5 169.0(4) . . . . ?
N1 C3 C4 C5 -11.9(6) . . . . ?
O1 C3 C4 S1 -9.1(5) . . . . ?
N1 C3 C4 S1 169.9(3) . . . . ?
C7 S1 C4 C5 1.5(3) . . . . ?
C7 S1 C4 C3 -180.0(3) . . . . ?
C3 C4 C5 C6 179.6(4) . . . . ?
S1 C4 C5 C6 -2.2(4) . . . . ?
C4 C5 C6 C7 1.9(5) . . . . ?
C4 C5 C6 C9 -178.8(4) . . . . ?
C5 C6 C7 C8 178.0(5) . . . . ?
C9 C6 C7 C8 -1.2(9) . . . . ?
C5 C6 C7 S1 -0.7(5) . . . . ?
C9 C6 C7 S1 -179.9(4) . . . . ?
C4 S1 C7 C6 -0.4(4) . . . . ?
C4 S1 C7 C8 -179.3(5) . . . . ?
C7 C6 C9 C13 -46.2(8) . . . . ?
C5 C6 C9 C13 134.6(5) . . . . ?
C7 C6 C9 C10 137.0(5) . . . . ?
C5 C6 C9 C10 -42.1(6) . . . . ?
C13 C9 C10 F1 134.8(5) . . . . ?
C6 C9 C10 F1 -47.8(6) . . . . ?
C13 C9 C10 F2 -104.6(5) . . . . ?
C6 C9 C10 F2 72.7(6) . . . . ?
C13 C9 C10 C11 13.7(6) . . . . ?
C6 C9 C10 C11 -169.0(5) . . . . ?
F1 C10 C11 F4 96.0(7) . . . . ?
F2 C10 C11 F4 -20.6(8) . . . . ?
C9 C10 C11 F4 -141.0(5) . . . . ?
F1 C10 C11 F3 -24.7(6) . . . . ?
F2 C10 C11 F3 -141.3(5) . . . . ?
C9 C10 C11 F3 98.3(5) . . . . ?
F1 C10 C11 C12 -140.0(5) . . . . ?
F2 C10 C11 C12 103.3(5) . . . . ?
C9 C10 C11 C12 -17.1(6) . . . . ?
F4 C11 C12 F5 -95.0(6) . . . . ?
F3 C11 C12 F5 23.7(6) . . . . ?
C10 C11 C12 F5 140.6(5) . . . . ?
F4 C11 C12 F6 19.6(6) . . . . ?
F3 C11 C12 F6 138.3(5) . . . . ?
C10 C11 C12 F6 -104.8(5) . . . . ?
F4 C11 C12 C13 139.2(4) . . . . ?
F3 C11 C12 C13 -102.2(5) . . . . ?
C10 C11 C12 C13 14.8(6) . . . . ?
C6 C9 C13 C16 -3.5(8) . . . . ?
C10 C9 C13 C16 173.5(5) . . . . ?
C6 C9 C13 C12 178.8(5) . . . . ?
C10 C9 C13 C12 -4.2(6) . . . . ?
F5 C12 C13 C9 -131.7(5) . . . . ?
F6 C12 C13 C9 111.0(5) . . . . ?
C11 C12 C13 C9 -7.0(6) . . . . ?
F5 C12 C13 C16 50.3(7) . . . . ?
F6 C12 C13 C16 -66.9(5) . . . . ?
C11 C12 C13 C16 175.1(4) . . . . ?
C18 S2 C15 C16 -0.4(4) . . . . ?
C18 S2 C15 C14 -179.6(6) . . . . ?
C14 C15 C16 C17 178.9(6) . . . . ?
S2 C15 C16 C17 -0.3(6) . . . . ?
C14 C15 C16 C13 -1.9(9) . . . . ?
S2 C15 C16 C13 178.9(4) . . . . ?
C9 C13 C16 C15 -50.5(7) . . . . ?
C12 C13 C16 C15 127.0(5) . . . . ?
C9 C13 C16 C17 128.6(5) . . . . ?
C12 C13 C16 C17 -53.9(6) . . . . ?
C15 C16 C17 C18 1.1(6) . . . . ?
C13 C16 C17 C18 -178.1(4) . . . . ?
C16 C17 C18 C19 -178.4(4) . . . . ?
C16 C17 C18 S2 -1.4(5) . . . . ?
C15 S2 C18 C17 1.0(4) . . . . ?
C15 S2 C18 C19 178.4(4) . . . . ?
C20 N2 C19 O2 -1.7(6) . . . . ?
C20 N2 C19 C18 176.8(4) . . . . ?
C17 C18 C19 O2 178.2(4) . . . . ?
S2 C18 C19 O2 1.3(5) . . . . ?
C17 C18 C19 N2 -0.4(6) . . . . ?
S2 C18 C19 N2 -177.2(3) . . . . ?
C19 N2 C20 C201 105.2(4) . . . . ?
C19 N2 C20 C21 -130.8(4) . . . . ?
N1 C2 C101 C102 -147.1(4) . . . . ?
C1 C2 C101 C102 90.7(5) . . . . ?
N1 C2 C101 C106 33.7(5) . . . . ?
C1 C2 C101 C106 -88.5(5) . . . . ?
C106 C101 C102 C103 -1.6(7) . . . . ?
C2 C101 C102 C103 179.2(5) . . . . ?
C101 C102 C103 C104 -0.2(8) . . . . ?
C102 C103 C104 C105 2.8(9) . . . . ?
C103 C104 C105 C106 -3.6(9) . . . . ?
C102 C101 C106 C105 0.9(7) . . . . ?
C2 C101 C106 C105 -180.0(5) . . . . ?
C104 C105 C106 C101 1.7(9) . . . . ?
N2 C20 C201 C206 61.7(5) . . . . ?
C21 C20 C201 C206 -60.5(5) . . . . ?
N2 C20 C201 C202 -120.2(4) . . . . ?
C21 C20 C201 C202 117.5(5) . . . . ?
C206 C201 C202 C203 0.1(6) . . . . ?
C20 C201 C202 C203 -177.9(4) . . . . ?
C201 C202 C203 C204 -0.3(7) . . . . ?
C202 C203 C204 C205 0.2(8) . . . . ?
C203 C204 C205 C206 -0.1(8) . . . . ?
C202 C201 C206 C205 0.0(7) . . . . ?
C20 C201 C206 C205 178.1(4) . . . . ?
C204 C205 C206 C201 0.0(8) . . . . ?
C24 N3 C23 C22 -103.0(4) . . . . ?
C24 N3 C23 C301 131.2(3) . . . . ?
C23 N3 C24 O3 10.0(5) . . . . ?
C23 N3 C24 C25 -165.2(3) . . . . ?
O3 C24 C25 C26 -156.8(4) . . . . ?
N3 C24 C25 C26 18.6(5) . . . . ?
O3 C24 C25 S3 14.3(5) . . . . ?
N3 C24 C25 S3 -170.3(3) . . . . ?
C28 S3 C25 C26 1.1(3) . . . . ?
C28 S3 C25 C24 -171.5(3) . . . . ?
C24 C25 C26 C27 169.3(3) . . . . ?
S3 C25 C26 C27 -2.4(4) . . . . ?
C25 C26 C27 C28 2.8(5) . . . . ?
C25 C26 C27 C30 -173.5(3) . . . . ?
C26 C27 C28 C29 178.8(4) . . . . ?
C30 C27 C28 C29 -4.9(6) . . . . ?
C26 C27 C28 S3 -1.9(4) . . . . ?
C30 C27 C28 S3 174.4(3) . . . . ?
C25 S3 C28 C27 0.5(3) . . . . ?
C25 S3 C28 C29 179.8(3) . . . . ?
C28 C27 C30 C34 -53.4(6) . . . . ?
C26 C27 C30 C34 122.5(4) . . . . ?
C28 C27 C30 C31 130.3(4) . . . . ?
C26 C27 C30 C31 -53.8(5) . . . . ?
C34 C30 C31 F7A 136.3(6) . . . . ?
C27 C30 C31 F7A -46.8(7) . . . . ?
C34 C30 C31 F8B -136.5(12) . . . . ?
C27 C30 C31 F8B 40.4(13) . . . . ?
C34 C30 C31 F8A -104.3(5) . . . . ?
C27 C30 C31 F8A 72.5(6) . . . . ?
C34 C30 C31 C32 6.3(5) . . . . ?
C27 C30 C31 C32 -176.8(3) . . . . ?
C34 C30 C31 F7B 114.2(7) . . . . ?
C27 C30 C31 F7B -68.9(7) . . . . ?
F8B C31 C32 F9B -82.7(16) . . . . ?
C30 C31 C32 F9B 136.6(8) . . . . ?
F7B C31 C32 F9B 27.8(11) . . . . ?
F8B C31 C32 F10B 31.8(16) . . . . ?
C30 C31 C32 F10B -108.9(9) . . . . ?
F7B C31 C32 F10B 142.3(12) . . . . ?
F7A C31 C32 F10A 87.4(8) . . . . ?
F8A C31 C32 F10A -28.8(8) . . . . ?
C30 C31 C32 F10A -142.9(5) . . . . ?
F7A C31 C32 F9A -32.8(8) . . . . ?
F8A C31 C32 F9A -149.0(7) . . . . ?
C30 C31 C32 F9A 96.9(5) . . . . ?
F8B C31 C32 C33B 147.5(16) . . . . ?
C30 C31 C32 C33B 6.8(10) . . . . ?
F7B C31 C32 C33B -102.0(12) . . . . ?
F7A C31 C32 C33A -145.2(7) . . . . ?
F8A C31 C32 C33A 98.6(7) . . . . ?
C30 C31 C32 C33A -15.5(6) . . . . ?
C27 C30 C34 C37 0.8(6) . . . . ?
C31 C30 C34 C37 177.5(4) . . . . ?
C27 C30 C34 C33A -170.4(6) . . . . ?
C31 C30 C34 C33A 6.2(6) . . . . ?
C27 C30 C34 C33B 167.2(10) . . . . ?
C31 C30 C34 C33B -16.2(10) . . . . ?
C39 S4 C36 C37 0.5(3) . . . . ?
C39 S4 C36 C35 179.2(3) . . . . ?
C35 C36 C37 C38 -179.5(4) . . . . ?
S4 C36 C37 C38 -0.9(4) . . . . ?
C35 C36 C37 C34 0.9(7) . . . . ?
S4 C36 C37 C34 179.4(3) . . . . ?
C30 C34 C37 C36 -51.9(6) . . . . ?
C33A C34 C37 C36 118.9(6) . . . . ?
C33B C34 C37 C36 143.7(11) . . . . ?
C30 C34 C37 C38 128.5(4) . . . . ?
C33A C34 C37 C38 -60.8(7) . . . . ?
C33B C34 C37 C38 -35.9(12) . . . . ?
C36 C37 C38 C39 1.0(5) . . . . ?
C34 C37 C38 C39 -179.3(4) . . . . ?
C37 C38 C39 C40B -170.2(11) . . . . ?
C37 C38 C39 C40A 175.9(4) . . . . ?
C37 C38 C39 S4 -0.6(4) . . . . ?
C36 S4 C39 C40B 173.7(6) . . . . ?
C36 S4 C39 C38 0.1(3) . . . . ?
C36 S4 C39 C40A -176.7(3) . . . . ?
N3 C23 C301 C306 117.4(4) . . . . ?
C22 C23 C301 C306 -5.6(5) . . . . ?
N3 C23 C301 C302 -56.8(4) . . . . ?
C22 C23 C301 C302 -179.8(4) . . . . ?
C306 C301 C302 C303 0.1(7) . . . . ?
C23 C301 C302 C303 174.6(4) . . . . ?
C301 C302 C303 C304 -0.8(8) . . . . ?
C302 C303 C304 C305 1.7(9) . . . . ?
C303 C304 C305 C306 -1.9(8) . . . . ?
C302 C301 C306 C305 -0.4(6) . . . . ?
C23 C301 C306 C305 -174.6(4) . . . . ?
C304 C305 C306 C301 1.3(7) . . . . ?
C41A N4A C40A O4A -2.9(8) . . . . ?
C41A N4A C40A C39 179.5(5) . . . . ?
C38 C39 C40A O4A -173.9(4) . . . . ?
S4 C39 C40A O4A 2.3(6) . . . . ?
C38 C39 C40A N4A 3.8(7) . . . . ?
S4 C39 C40A N4A -180.0(4) . . . . ?
C40A N4A C41A C401 154.0(5) . . . . ?
C40A N4A C41A C42A -83.3(8) . . . . ?
N4A C41A C401 C402 -78.6(6) . . . . ?
C42A C41A C401 C402 161.0(7) . . . . ?
N4A C41A C401 C406 100.5(5) . . . . ?
C42A C41A C401 C406 -19.9(9) . . . . ?
C406 C401 C402 C403 0.0 . . . . ?
C41A C401 C402 C403 179.2(5) . . . . ?
C401 C402 C403 C404 0.0 . . . . ?
C402 C403 C404 C405 0.0 . . . . ?
C403 C404 C405 C406 0.0 . . . . ?
C404 C405 C406 C401 0.0 . . . . ?
C402 C401 C406 C405 0.0 . . . . ?
C41A C401 C406 C405 -179.1(6) . . . . ?
C38 C39 C40B O4B -179.1(9) . . . . ?
S4 C39 C40B O4B 10.9(15) . . . . ?
C38 C39 C40B N4B -2.1(17) . . . . ?
S4 C39 C40B N4B -172.1(8) . . . . ?
C41B N4B C40B O4B 1(2) . . . . ?
C41B N4B C40B C39 -176.2(13) . . . . ?
C40B N4B C41B C411 103(2) . . . . ?
C40B N4B C41B C42B -113.0(16) . . . . ?
N4B C41B C411 C412 19(3) . . . . ?
C42B C41B C411 C412 -119(2) . . . . ?
N4B C41B C411 C416 -168.2(13) . . . . ?
C42B C41B C411 C416 54(2) . . . . ?
C41B C411 C412 C413 173(2) . . . . ?
C416 C411 C412 C413 0.0 . . . . ?
C411 C412 C413 C414 0.0 . . . . ?
C412 C413 C414 C415 0.0 . . . . ?
C413 C414 C415 C416 0.0 . . . . ?
C414 C415 C416 C411 0.0 . . . . ?
C41B C411 C416 C415 -174(2) . . . . ?
C412 C411 C416 C415 0.0 . . . . ?
C30 C34 C33A F11A -136.4(9) . . . . ?
C37 C34 C33A F11A 51.4(11) . . . . ?
C30 C34 C33A F12A 100.9(9) . . . . ?
C37 C34 C33A F12A -71.3(10) . . . . ?
C30 C34 C33A C32 -15.6(8) . . . . ?
C37 C34 C33A C32 172.2(4) . . . . ?
F10A C32 C33A F11A -88.0(10) . . . . ?
F9A C32 C33A F11A 28.7(12) . . . . ?
C31 C32 C33A F11A 141.2(9) . . . . ?
F10A C32 C33A F12A 28.4(11) . . . . ?
F9A C32 C33A F12A 145.1(8) . . . . ?
C31 C32 C33A F12A -102.4(9) . . . . ?
F10A C32 C33A C34 149.1(6) . . . . ?
F9A C32 C33A C34 -94.1(7) . . . . ?
C31 C32 C33A C34 18.3(7) . . . . ?
F9B C32 C33B F12B 98.1(17) . . . . ?
F10B C32 C33B F12B -27.4(19) . . . . ?
C31 C32 C33B F12B -133.7(14) . . . . ?
F9B C32 C33B F11B -21(2) . . . . ?
F10B C32 C33B F11B -146.2(15) . . . . ?
C31 C32 C33B F11B 107.5(15) . . . . ?
F9B C32 C33B C34 -144.4(11) . . . . ?
F10B C32 C33B C34 90.2(17) . . . . ?
C31 C32 C33B C34 -16.1(15) . . . . ?
C30 C34 C33B F12B 142.8(15) . . . . ?
C37 C34 C33B F12B -50(2) . . . . ?
C30 C34 C33B F11B -100.4(17) . . . . ?
C37 C34 C33B F11B 66.9(19) . . . . ?
C30 C34 C33B C32 20.6(16) . . . . ?
C37 C34 C33B C32 -172.1(8) . . . . ?
